data_2007996
loop_
_publ_author_name
' Rainer Sj\"oholm'
' Reijo Sillanp\"a\"a '

_publ_section_title
;
 (3<i>RS</i>,4<i>RS</i>)-2-Methyl-3,4-diphenyl-5-hexen-3-ol
;
_journal_issue 12
_journal_name_full 'Acta Crystallographica Section C'
_journal_page_first 1999
_journal_page_last 2001
_journal_paper_doi 10.1107/S0108270198008609
_journal_volume 54
_journal_year 1998
_chemical_formula_moiety 'C19 H22 O'
_chemical_formula_sum 'C19 H22 O'
_chemical_formula_weight 266.382
_chemical_name_systematic
;
 3RS,4RS-2-Methyl-3,4-diphenylhex-5-en-3-ol
;
_space_group_IT_number 56
_symmetry_cell_setting orthorhombic
_symmetry_space_group_name_Hall '-P 2ab 2ac'
_symmetry_space_group_name_H-M 'P c c n'
_audit_creation_method SHELXL-97
_cell_angle_alpha 90.00
_cell_angle_beta 90.00
_cell_angle_gamma 90.00
_cell_formula_units_Z 8
_cell_length_a 19.856(3)
_cell_length_b 21.450(4)
_cell_length_c 7.228(5)
_cell_measurement_reflns_used 25
_cell_measurement_temperature 294(2)
_cell_measurement_theta_max 18.4
_cell_measurement_theta_min 13.5
_cell_volume 3078(2)
_computing_cell_refinement
;
MSC/AFC Diffractometer Control Program
;
_computing_data_collection
;MSC/AFC Diffractometer Control Program (Molecular Structure Corporation,
 1995)
;
_computing_data_reduction
;
TEXSAN (Molecular Structure Corporation, 1989)
;
_computing_molecular_graphics 'Ortep-3 for Windows (Farrugia, 1997)'
_computing_publication_material SHELXL-97
_computing_structure_refinement 'SHELXL-97 (Sheldrick, 1997)'
_computing_structure_solution 'SHELXS-86 (Sheldrick, 1985)'
_diffrn_ambient_temperature 294(2)
_diffrn_measured_fraction_theta_full 0.874
_diffrn_measured_fraction_theta_max 0.874
_diffrn_measurement_device_type 'Rigaku AFC5S'
_diffrn_measurement_method \w--2\q
_diffrn_radiation_monochromator graphite
_diffrn_radiation_source 'fine-focus sealed tube'
_diffrn_radiation_type MoK\a
_diffrn_radiation_wavelength 0.71069
_diffrn_reflns_av_R_equivalents 0.0000
_diffrn_reflns_av_sigmaI/netI 0.0601
_diffrn_reflns_limit_h_max 24
_diffrn_reflns_limit_h_min 0
_diffrn_reflns_limit_k_max 26
_diffrn_reflns_limit_k_min 0
_diffrn_reflns_limit_l_max 9
_diffrn_reflns_limit_l_min 0
_diffrn_reflns_number 3126
_diffrn_reflns_theta_full 25.00
_diffrn_reflns_theta_max 25.00
_diffrn_reflns_theta_min 2.05
_diffrn_standards_decay_% 0
_diffrn_standards_interval_count 150
_diffrn_standards_number 3
_exptl_absorpt_coefficient_mu 0.069
_exptl_absorpt_correction_type none
_exptl_crystal_colour colourless
_exptl_crystal_density_diffrn 1.149
_exptl_crystal_density_method 'not measured'
_exptl_crystal_description plate
_exptl_crystal_F_000 1152
_exptl_crystal_size_max 0.40
_exptl_crystal_size_mid 0.35
_exptl_crystal_size_min 0.20
_refine_diff_density_max 0.152
_refine_diff_density_min -0.218
_refine_ls_extinction_method none
_refine_ls_goodness_of_fit_ref 1.022
_refine_ls_hydrogen_treatment mixed
_refine_ls_matrix_type full
_refine_ls_number_parameters 199
_refine_ls_number_reflns 2713
_refine_ls_number_restraints 1
_refine_ls_restrained_S_all 1.025
_refine_ls_R_factor_all 0.1127
_refine_ls_R_factor_gt 0.0530
_refine_ls_shift/su_max <0.001
_refine_ls_shift/su_mean 0.000
_refine_ls_structure_factor_coef Fsqd
_refine_ls_weighting_details 'w = 1/[\s^2^(Fo^2^)+(0.0612P)^2^+0.6250P] where P=(Fo^2^+2Fc^2^)/3'
_refine_ls_weighting_scheme calc
_refine_ls_wR_factor_ref 0.1481
_reflns_number_gt 1635
_reflns_number_total 3126
_reflns_threshold_expression I>2\s(I)
_cod_data_source_file os1022.cif
_cod_data_source_block abo1
_cod_depositor_comments
;
The following automatic conversions were performed:

'_refine_ls_weighting_scheme' value 'calc w =
1/[\s^2^(Fo^2^)+(0.0612P)^2^+0.6250P] where P=(Fo^2^+2Fc^2^)/3' was
changed to 'calc'. New tag '_refine_ls_weighting_details' was
created. The value of the new tag was set to 'w =
1/[\s^2^(Fo^2^)+(0.0612P)^2^+0.6250P] where P=(Fo^2^+2Fc^2^)/3'.

Automatic conversion script
Id: cif_fix_values 3143 2015-03-26 13:38:13Z robertas 
;
_cod_database_code 2007996
_cod_database_fobs_code 2007996

loop_
_symmetry_equiv_pos_as_xyz
'x, y, z'
'-x+1/2, -y+1/2, z'
'x+1/2, -y, -z+1/2'
'-x, y+1/2, -z+1/2'
'-x, -y, -z'
'x+1/2, y+1/2, -z'
'-x+1/2, y, z+1/2'
'x, -y+1/2, z+1/2'

loop_
_atom_site_label
_atom_site_fract_x
_atom_site_fract_y
_atom_site_fract_z
_atom_site_U_iso_or_equiv
_atom_site_adp_type
_atom_site_calc_flag
_atom_site_refinement_flags
_atom_site_occupancy
_atom_site_disorder_assembly
_atom_site_disorder_group
_atom_site_type_symbol
O 0.50959(9) 0.03364(7) 0.1805(2) 0.0452(5) Uani d D 1 . . O
H 0.5115(15) 0.0176(13) 0.085(3) 0.068 Uiso d D 1 . . H
C1 0.59156(13) 0.06110(14) 0.4939(4) 0.0590(8) Uani d . 1 . . C
H1A 0.5789 0.0194 0.4607 0.089 Uiso calc R 1 . . H
H1B 0.5914 0.0652 0.6262 0.089 Uiso calc R 1 . . H
H1C 0.6359 0.0698 0.4475 0.089 Uiso calc R 1 . . H
C2 0.54132(12) 0.10721(11) 0.4099(3) 0.0412(6) Uani d . 1 . . C
H2 0.4965(13) 0.0975(12) 0.467(4) 0.062 Uiso d . 1 . . H
C3 0.53122(11) 0.09716(10) 0.1990(3) 0.0361(6) Uani d . 1 . . C
C4 0.47442(11) 0.13928(11) 0.1178(3) 0.0390(6) Uani d . 1 . . C
H4 0.4903(12) 0.1819(12) 0.116(3) 0.059 Uiso d . 1 . . H
C5 0.46148(14) 0.12261(13) -0.0821(4) 0.0500(7) Uani d . 1 . . C
H5 0.5000(14) 0.1130(13) -0.150(4) 0.075 Uiso d . 1 . . H
C6 0.40491(16) 0.12034(16) -0.1700(4) 0.0634(9) Uani d . 1 . . C
H6A 0.4029(15) 0.1083(15) -0.308(5) 0.095 Uiso d . 1 . . H
H6B 0.3637(16) 0.1298(15) -0.105(5) 0.095 Uiso d . 1 . . H
C7 0.56128(14) 0.17356(13) 0.4619(4) 0.0626(8) Uani d . 1 . . C
H7A 0.5661 0.1766 0.5938 0.094 Uiso calc R 1 . . H
H7B 0.5270 0.2020 0.4212 0.094 Uiso calc R 1 . . H
H7C 0.6032 0.1839 0.4036 0.094 Uiso calc R 1 . . H
C8 0.59769(11) 0.10688(11) 0.0920(3) 0.0389(6) Uani d . 1 . . C
C9 0.61963(13) 0.16557(13) 0.0400(4) 0.0558(7) Uani d . 1 . . C
H9 0.5941 0.2004 0.0716 0.084 Uiso calc R 1 . . H
C10 0.67914(14) 0.17340(15) -0.0586(4) 0.0669(9) Uani d . 1 . . C
H10 0.6929 0.2132 -0.0924 0.100 Uiso calc R 1 . . H
C11 0.71771(13) 0.12292(16) -0.1065(4) 0.0655(9) Uani d . 1 . . C
H11 0.7573 0.1282 -0.1733 0.098 Uiso calc R 1 . . H
C12 0.69695(13) 0.06468(16) -0.0545(4) 0.0607(8) Uani d . 1 . . C
H12 0.7231 0.0302 -0.0852 0.091 Uiso calc R 1 . . H
C13 0.63753(12) 0.05624(12) 0.0433(3) 0.0487(7) Uani d . 1 . . C
H13 0.6242 0.0162 0.0767 0.073 Uiso calc R 1 . . H
C14 0.41013(11) 0.14170(11) 0.2325(3) 0.0386(6) Uani d . 1 . . C
C15 0.37093(12) 0.08931(12) 0.2666(4) 0.0477(7) Uani d . 1 . . C
H15 0.3840 0.0509 0.2187 0.072 Uiso calc R 1 . . H
C16 0.31229(13) 0.09359(15) 0.3716(4) 0.0579(8) Uani d . 1 . . C
H16 0.2866 0.0581 0.3937 0.087 Uiso calc R 1 . . H
C17 0.29228(13) 0.14990(16) 0.4427(4) 0.0620(8) Uani d . 1 . . C
H17 0.2532 0.1526 0.5133 0.093 Uiso calc R 1 . . H
C18 0.32996(14) 0.20210(15) 0.4095(4) 0.0645(8) Uani d . 1 . . C
H18 0.3164 0.2404 0.4571 0.097 Uiso calc R 1 . . H
C19 0.38839(12) 0.19807(12) 0.3051(4) 0.0522(7) Uani d . 1 . . C
H19 0.4135 0.2339 0.2833 0.078 Uiso calc R 1 . . H

loop_
_atom_site_aniso_label
_atom_site_aniso_U_11
_atom_site_aniso_U_22
_atom_site_aniso_U_33
_atom_site_aniso_U_12
_atom_site_aniso_U_13
_atom_site_aniso_U_23
O 0.0489(10) 0.0364(9) 0.0504(10) -0.0026(8) -0.0009(9) -0.0061(8)
C1 0.0594(16) 0.0734(19) 0.0443(15) 0.0025(15) -0.0079(13) 0.0107(15)
C2 0.0418(13) 0.0467(15) 0.0351(13) -0.0036(11) 0.0010(11) -0.0011(12)
C3 0.0376(12) 0.0336(12) 0.0370(13) -0.0015(10) 0.0008(11) -0.0002(10)
C4 0.0393(13) 0.0374(13) 0.0404(13) 0.0017(11) 0.0027(11) 0.0030(11)
C5 0.0450(15) 0.0644(18) 0.0407(15) 0.0069(13) 0.0024(13) 0.0066(13)
C6 0.0548(19) 0.092(2) 0.0433(16) 0.0144(17) -0.0068(15) -0.0004(16)
C7 0.0705(19) 0.0632(19) 0.0543(17) -0.0054(15) -0.0060(15) -0.0112(15)
C8 0.0348(13) 0.0479(14) 0.0340(13) 0.0005(11) -0.0025(11) 0.0030(11)
C9 0.0468(15) 0.0533(16) 0.0672(18) 0.0006(13) 0.0073(14) 0.0157(14)
C10 0.0481(16) 0.074(2) 0.078(2) -0.0075(15) 0.0074(16) 0.0265(18)
C11 0.0404(15) 0.103(3) 0.0529(18) 0.0030(16) 0.0063(14) 0.0112(18)
C12 0.0428(15) 0.084(2) 0.0557(17) 0.0123(15) 0.0002(14) -0.0101(16)
C13 0.0425(14) 0.0556(16) 0.0480(15) 0.0073(12) -0.0020(13) -0.0068(13)
C14 0.0360(12) 0.0458(14) 0.0341(13) 0.0047(12) -0.0041(11) 0.0027(11)
C15 0.0446(14) 0.0496(16) 0.0489(16) 0.0023(12) 0.0037(12) 0.0005(12)
C16 0.0442(15) 0.076(2) 0.0533(17) -0.0033(14) 0.0027(13) 0.0130(15)
C17 0.0389(15) 0.097(2) 0.0496(17) 0.0153(16) 0.0032(13) -0.0032(17)
C18 0.0521(17) 0.075(2) 0.066(2) 0.0222(16) -0.0012(16) -0.0199(17)
C19 0.0443(14) 0.0509(15) 0.0614(17) 0.0092(13) -0.0027(13) -0.0083(14)

loop_
_atom_type_symbol
_atom_type_description
_atom_type_scat_dispersion_real
_atom_type_scat_dispersion_imag
_atom_type_scat_source
C C 0.0033 0.0016 'International Tables Vol C Tables 4.2.6.8 and 6.1.1.4'
H H 0.0000 0.0000 'International Tables Vol C Tables 4.2.6.8 and 6.1.1.4'
O O 0.0106 0.0060 'International Tables Vol C Tables 4.2.6.8 and 6.1.1.4'

loop_
_geom_angle_atom_site_label_1
_geom_angle_atom_site_label_2
_geom_angle_atom_site_label_3
_geom_angle
_geom_angle_publ_flag
C3 O H 119(2) y
C2 C1 H1A 109.5 ?
C2 C1 H1B 109.5 ?
H1A C1 H1B 109.5 ?
C2 C1 H1C 109.5 ?
H1A C1 H1C 109.5 ?
H1B C1 H1C 109.5 ?
C7 C2 C1 109.6(2) y
C7 C2 C3 113.9(2) y
C1 C2 C3 112.6(2) y
C7 C2 H2 109.0(15) ?
C1 C2 H2 106.4(15) ?
C3 C2 H2 104.9(15) ?
O C3 C8 109.74(18) y
O C3 C2 105.18(18) y
C8 C3 C2 111.25(19) y
O C3 C4 107.39(18) y
C8 C3 C4 110.59(18) y
C2 C3 C4 112.46(19) y
C5 C4 C14 112.7(2) y
C5 C4 C3 110.2(2) y
C14 C4 C3 114.92(19) y
C5 C4 H4 105.5(15) ?
C14 C4 H4 104.4(14) ?
C3 C4 H4 108.5(14) ?
C6 C5 C4 128.9(3) y
C6 C5 H5 116.4(17) ?
C4 C5 H5 114.7(17) ?
C5 C6 H6A 121.3(18) ?
C5 C6 H6B 119(2) ?
H6A C6 H6B 120(3) ?
C2 C7 H7A 109.5 ?
C2 C7 H7B 109.5 ?
H7A C7 H7B 109.5 ?
C2 C7 H7C 109.5 ?
H7A C7 H7C 109.5 ?
H7B C7 H7C 109.5 ?
C9 C8 C13 117.6(2) ?
C9 C8 C3 121.9(2) ?
C13 C8 C3 120.5(2) ?
C8 C9 C10 121.1(3) ?
C8 C9 H9 119.5 ?
C10 C9 H9 119.5 ?
C11 C10 C9 120.6(3) ?
C11 C10 H10 119.7 ?
C9 C10 H10 119.7 ?
C12 C11 C10 118.9(3) ?
C12 C11 H11 120.5 ?
C10 C11 H11 120.5 ?
C11 C12 C13 121.0(3) ?
C11 C12 H12 119.5 ?
C13 C12 H12 119.5 ?
C12 C13 C8 120.8(3) ?
C12 C13 H13 119.6 ?
C8 C13 H13 119.6 ?
C19 C14 C15 117.6(2) ?
C19 C14 C4 119.8(2) ?
C15 C14 C4 122.6(2) ?
C14 C15 C16 120.8(2) ?
C14 C15 H15 119.6 ?
C16 C15 H15 119.6 ?
C17 C16 C15 120.3(3) ?
C17 C16 H16 119.9 ?
C15 C16 H16 119.9 ?
C18 C17 C16 119.8(3) ?
C18 C17 H17 120.1 ?
C16 C17 H17 120.1 ?
C17 C18 C19 120.1(3) ?
C17 C18 H18 119.9 ?
C19 C18 H18 119.9 ?
C18 C19 C14 121.4(3) ?
C18 C19 H19 119.3 ?
C14 C19 H19 119.3 ?

loop_
_geom_bond_atom_site_label_1
_geom_bond_atom_site_label_2
_geom_bond_site_symmetry_2
_geom_bond_distance
_geom_bond_publ_flag
O C3 . 1.435(3) y
O H . 0.771(16) y
C1 C2 . 1.530(3) y
C1 H1A . 0.9600 ?
C1 H1B . 0.9600 ?
C1 H1C . 0.9600 ?
C2 C7 . 1.524(4) y
C2 C3 . 1.553(3) y
C2 H2 . 1.00(3) y
C3 C8 . 1.544(3) y
C3 C4 . 1.560(3) y
C4 C5 . 1.511(4) y
C4 C14 . 1.523(3) y
C4 H4 . 0.97(3) y
C5 C6 . 1.292(4) y
C5 H5 . 0.93(3) y
C6 H6A . 1.03(4) y
C6 H6B . 0.97(3) y
C7 H7A . 0.9600 ?
C7 H7B . 0.9600 ?
C7 H7C . 0.9600 ?
C8 C9 . 1.384(3) ?
C8 C13 . 1.389(3) ?
C9 C10 . 1.390(4) ?
C9 H9 . 0.9300 ?
C10 C11 . 1.371(4) ?
C10 H10 . 0.9300 ?
C11 C12 . 1.368(4) ?
C11 H11 . 0.9300 ?
C12 C13 . 1.388(3) ?
C12 H12 . 0.9300 ?
C13 H13 . 0.9300 ?
C14 C19 . 1.387(3) ?
C14 C15 . 1.389(3) ?
C15 C16 . 1.393(3) ?
C15 H15 . 0.9300 ?
C16 C17 . 1.371(4) ?
C16 H16 . 0.9300 ?
C17 C18 . 1.368(4) ?
C17 H17 . 0.9300 ?
C18 C19 . 1.387(4) ?
C18 H18 . 0.9300 ?
C19 H19 . 0.9300 ?

loop_
_geom_hbond_atom_site_label_D
_geom_hbond_atom_site_label_H
_geom_hbond_atom_site_label_A
_geom_hbond_site_symmetry_A
_geom_hbond_distance_DH
_geom_hbond_distance_HA
_geom_hbond_distance_DA
_geom_hbond_angle_DHA
O H O 5_655 0.771(16) 2.252(17) 3.006(4) 166(3)

loop_
_geom_torsion_atom_site_label_1
_geom_torsion_atom_site_label_2
_geom_torsion_atom_site_label_3
_geom_torsion_atom_site_label_4
_geom_torsion
_geom_torsion_publ_flag
C7 C2 C3 O -177.1(2) ?
C1 C2 C3 O 57.2(3) ?
C7 C2 C3 C8 64.1(3) ?
C1 C2 C3 C8 -61.5(3) ?
C7 C2 C3 C4 -60.6(3) ?
C1 C2 C3 C4 173.80(19) ?
O C3 C4 C5 -58.5(2) y
C8 C3 C4 C5 61.2(3) y
C2 C3 C4 C5 -173.7(2) y
O C3 C4 C14 70.1(2) y
C8 C3 C4 C14 -170.14(19) y
C2 C3 C4 C14 -45.1(3) y
C14 C4 C5 C6 12.1(4) y
C3 C4 C5 C6 141.9(3) y
O C3 C8 C9 160.7(2) ?
C2 C3 C8 C9 -83.3(3) ?
C4 C3 C8 C9 42.4(3) ?
O C3 C8 C13 -18.8(3) ?
C2 C3 C8 C13 97.1(3) ?
C4 C3 C8 C13 -137.1(2) ?
C13 C8 C9 C10 0.5(4) ?
C3 C8 C9 C10 -179.1(2) ?
C8 C9 C10 C11 -0.1(5) ?
C9 C10 C11 C12 -0.5(5) ?
C10 C11 C12 C13 0.7(4) ?
C11 C12 C13 C8 -0.4(4) ?
C9 C8 C13 C12 -0.2(4) ?
C3 C8 C13 C12 179.3(2) ?
C5 C4 C14 C19 -113.8(3) ?
C3 C4 C14 C19 118.8(2) ?
C5 C4 C14 C15 65.3(3) ?
C3 C4 C14 C15 -62.1(3) ?
C19 C14 C15 C16 -0.6(4) ?
C4 C14 C15 C16 -179.7(2) ?
C14 C15 C16 C17 0.2(4) ?
C15 C16 C17 C18 0.3(4) ?
C16 C17 C18 C19 -0.3(4) ?
C17 C18 C19 C14 -0.1(4) ?
C15 C14 C19 C18 0.6(4) ?
C4 C14 C19 C18 179.7(2) ?
